data_2007206
loop_
_publ_author_name
'Garcia, J. Gabriel'
'Fronczek, Frank R.'

_publ_section_title
;
 <i>endo</i>-<i>endo</i>-<i>anti</i> Diels--Alder Diadduct of
 Hexachlorocyclopentadiene with 1,6-Dioxacyclodeca-3,8-diene
;
_journal_issue 5
_journal_name_full 'Acta Crystallographica Section C'
_journal_page_first 645
_journal_page_last 647
_journal_paper_doi 10.1107/S0108270197014005
_journal_volume 54
_journal_year 1998
_chemical_formula_sum 'C18 H12 Cl12 O2'
_chemical_formula_weight 685.73
_chemical_name_systematic ' ?'
_space_group_crystal_system monoclinic
_space_group_IT_number 15
_space_group_name_Hall '-C 2yc'
_space_group_name_H-M_alt 'C 1 2/c 1'
_atom_type_scat_source International_Tables_for_Xray_Crystallography_(Vol._IV)
_cell_angle_alpha 90
_cell_angle_beta 94.000(10)
_cell_angle_gamma 90
_cell_formula_units_Z 16
_cell_length_a 26.831(2)
_cell_length_b 15.2944(7)
_cell_length_c 24.9520(10)
_cell_measurement_reflns_used 25
_cell_measurement_temperature 296
_cell_measurement_theta_max 11
_cell_measurement_theta_min 5
_cell_volume 10214.5(10)
_computing_cell_refinement CAD-4_system
_computing_data_collection CAD-4_system_(Enraf-Nonius,_1977)
_computing_data_reduction PROCESS_in_MolEN_(Fair,_1990)
_computing_molecular_graphics ORTEP_(Johnson,_1976)
_computing_publication_material CIF_IN_in_MolEN
_computing_structure_refinement LSFM_in_MolEN
_computing_structure_solution MULTAN_(Main_et_al.,_1980)
_diffrn_measurement_device Enraf_Nonius_CAD4
_diffrn_measurement_method \q/2\q
_diffrn_radiation_type MoK\a
_diffrn_radiation_wavelength 0.71073
_diffrn_reflns_av_R_equivalents 0.034
_diffrn_reflns_limit_h_max 31
_diffrn_reflns_limit_h_min 0
_diffrn_reflns_limit_k_max 18
_diffrn_reflns_limit_k_min 0
_diffrn_reflns_limit_l_max 29
_diffrn_reflns_limit_l_min -29
_diffrn_reflns_number 9529
_diffrn_reflns_theta_max 25
_diffrn_standards_decay_% 0.2
_diffrn_standards_interval_time 120
_diffrn_standards_number 3
_exptl_absorpt_coefficient_mu 1.33
_exptl_absorpt_correction_T_max 0.84
_exptl_absorpt_correction_T_min 0.74
_exptl_absorpt_correction_type \y_scans_(North,_Phillips_&_Mathews,_1968)
_exptl_crystal_colour colorless
_exptl_crystal_density_diffrn 1.783
_exptl_crystal_density_method not_measured
_exptl_crystal_description fragment
_exptl_crystal_F_000 5440
_exptl_crystal_size_max 0.32
_exptl_crystal_size_mid 0.32
_exptl_crystal_size_min 0.13
_refine_diff_density_max 0.44
_refine_diff_density_min -0.29
_refine_ls_extinction_coef 1.9(3)\\times10^-8^
_refine_ls_extinction_method isotropic_(Zachariasen,_1963)
_refine_ls_goodness_of_fit_obs 1.243
_refine_ls_hydrogen_treatment H_atoms_refined_isotropically
_refine_ls_number_parameters 674
_refine_ls_number_reflns 6584
_refine_ls_R_factor_obs .057
_refine_ls_shift/esd_max 0.028
_refine_ls_structure_factor_coef F
_refine_ls_weighting_details 'w = 4Fo^2^/[\s^2^(Fo^2^) + 0.0004 Fo^4^]'
_refine_ls_weighting_scheme calc
_refine_ls_wR_factor_obs .039
_reflns_number_observed 6584
_reflns_number_total 8968
_reflns_observed_criterion >\s(I)
_cod_data_source_file bk1349.cif
_cod_data_source_block Gabriel63
_cod_depositor_comments
;
 Updating space group information and adding the symmetry operation list.

 Antanas Vaitkus,
 2018-06-14

The following automatic conversions were performed:

'_refine_ls_weighting_scheme' value '4Fo^2^/[\s^2^(Fo^2^) + 0.0004
Fo^4^]' was changed to 'calc'. New tag '_refine_ls_weighting_details'
was created. The value of the new tag was set to 'w =
4Fo^2^/[\s^2^(Fo^2^) + 0.0004 Fo^4^]'.

Automatic conversion script
Id: cif_fix_values 3143 2015-03-26 13:38:13Z robertas 
;
_cod_original_cell_volume 10214.0(10)
_cod_original_sg_symbol_H-M 'C 2/c'
_cod_database_code 2007206

loop_
_space_group_symop_id
_space_group_symop_operation_xyz
1 x,y,z
2 -x,y,-z+1/2
3 -x,-y,-z
4 x,-y,z+1/2
5 x+1/2,y+1/2,z
6 -x+1/2,y+1/2,-z+1/2
7 -x+1/2,-y+1/2,-z
8 x+1/2,-y+1/2,z+1/2

loop_
_atom_site_aniso_label
_atom_site_aniso_U_11
_atom_site_aniso_U_22
_atom_site_aniso_U_33
_atom_site_aniso_U_12
_atom_site_aniso_U_13
_atom_site_aniso_U_23
Cl1A .0467(7) .0668(8) .0316(6) .0079(7) .0100(5) .0012(6)
Cl2A .0416(6) .0373(7) .0670(8) -.0046(6) .0011(6) .0165(6)
Cl3A .0372(6) .0436(7) .0517(7) .0120(6) .0055(5) .0006(6)
Cl4A .0380(6) .0554(8) .0511(7) -.0179(6) .0038(6) -.0003(7)
Cl5A .0393(6) .0686(8) .0720(8) .0178(7) .0075(6) -.0273(7)
Cl6A .0813(9) .1160(10) .0351(7) -.0100(10) .0195(7) .0121(8)
Cl7A .0592(7) .0615(8) .0486(7) .0178(7) -.0208(6) .0078(7)
Cl8A .0305(6) .0629(8) .0578(7) -.0050(6) .0087(6) -.0102(7)
Cl9A .0731(8) .0342(7) .0517(7) .0001(7) -.0003(7) -.0116(6)
Cl10A .0500(7) .0597(8) .0338(6) -.0082(7) -.0095(6) -.0001(6)
Cl11A .0653(8) .0432(7) .0471(7) .0038(7) -.0074(6) .0125(6)
Cl12A .0504(7) .0424(7) .0516(7) .0005(6) -.0079(6) -.0118(6)
O1A .033(2) .035(2) .0290(10) .0030(10) -.0050(10) -.0060(10)
O2A .034(2) .035(2) .0290(10) .0050(10) -.0070(10) .0020(10)
C1A .034(2) .026(2) .021(2) .004(2) .001(2) -.004(2)
C2A .036(2) .025(2) .033(2) .000(2) .000(2) -.001(2)
C3A .033(2) .045(3) .030(2) .001(2) .004(2) .001(2)
C4A .034(2) .046(3) .028(2) .004(2) .005(2) -.005(2)
C5A .029(2) .035(2) .027(2) .010(2) -.001(2) -.001(2)
C6A .027(2) .037(3) .022(2) .000(2) .002(2) -.001(2)
C7A .029(2) .037(3) .033(2) .006(2) -.002(2) -.006(2)
C8A .031(2) .035(3) .029(2) .008(2) .005(2) .003(2)
C9A .033(2) .034(3) .027(2) .003(2) .001(2) .000(2)
C10A .030(2) .026(2) .032(2) .001(2) -.002(2) .003(2)
C11A .026(2) .031(2) .031(2) .003(2) -.006(2) .000(2)
C12A .034(2) .035(3) .030(2) -.007(2) .001(2) .001(2)
C13A .044(2) .031(2) .025(2) -.001(2) -.004(2) -.002(2)
C14A .032(2) .042(3) .034(2) .011(2) .002(2) -.007(2)
C15A .040(2) .047(3) .022(2) -.002(2) .003(2) -.003(2)
C16A .036(2) .038(3) .027(2) .003(2) -.010(2) .001(2)
C17A .023(2) .036(3) .032(2) .001(2) .001(2) -.004(2)
C18A .040(2) .036(3) .032(2) .005(2) -.002(2) .002(2)
Cl1B .0666(8) .0850(10) .0461(7) .0127(8) -.0023(7) .0187(8)
Cl2B .0744(9) .0334(7) .0890(10) .0047(7) .0133(8) -.0017(8)
Cl3B .0661(8) .0685(9) .0544(8) -.0175(8) -.0109(7) -.0190(7)
Cl4B .0402(7) .0820(10) .0599(8) .0196(7) -.0023(6) -.0041(8)
Cl5B .0749(9) .0740(10) .0330(6) .0064(8) -.0098(6) .0029(7)
Cl6B .1210(10) .0577(9) .0768(9) -.0259(9) .0229(9) .0220(8)
Cl7B .0504(7) .0940(10) .0710(9) -.0391(7) .0116(7) -.0120(9)
Cl8B .0388(6) .0560(8) .0612(8) .0092(6) .0022(6) -.0047(7)
Cl9B .0556(7) .0717(9) .0431(7) .0034(7) .0148(6) -.0167(7)
Cl10B .0533(7) .0810(10) .0620(8) -.0191(7) .0244(6) .0052(8)
Cl11B .0416(6) .0441(7) .0553(7) -.0134(6) .0054(6) -.0094(6)
Cl12B .0624(7) .0676(9) .0438(7) -.0093(7) .0223(6) -.0176(7)
O1B .050(2) .037(2) .036(2) -.002(2) .0140(10) -.001(2)
O2B .0310(10) .042(2) .033(2) -.0030(10) .0070(10) -.0070(10)
C1B .034(2) .043(3) .029(2) -.006(2) .004(2) -.013(2)
C2B .042(2) .031(3) .036(2) .001(2) .008(2) -.009(2)
C3B .053(3) .034(3) .045(3) .004(2) .010(2) -.002(2)
C4B .047(3) .039(3) .033(2) .003(2) .008(2) .007(2)
C5B .032(2) .036(3) .030(2) -.005(2) .005(2) -.002(2)
C6B .029(2) .035(3) .032(2) -.003(2) .003(2) .000(2)
C7B .030(2) .043(3) .033(2) -.004(2) .003(2) .005(2)
C8B .032(2) .054(3) .039(2) -.008(2) .004(2) -.016(2)
C9B .037(2) .043(3) .030(2) .003(2) .002(2) .002(2)
C10B .038(2) .030(3) .046(3) -.006(2) .011(2) -.002(2)
C11B .035(2) .040(3) .040(2) -.011(2) .004(2) -.003(2)
C12B .029(2) .047(3) .032(2) .006(2) .003(2) -.002(2)
C13B .033(2) .056(3) .038(2) -.002(2) .014(2) -.005(2)
C14B .042(2) .043(3) .025(2) -.001(2) -.001(2) .000(2)
C15B .059(3) .040(3) .039(2) -.013(3) .020(2) -.004(2)
C16B .040(2) .052(3) .039(2) -.016(2) .018(2) -.009(2)
C17B .028(2) .040(3) .035(2) -.001(2) .006(2) -.002(2)
C18B .033(2) .047(3) .034(2) -.012(2) .011(2) -.011(2)

loop_
_atom_site_label
_atom_site_fract_x
_atom_site_fract_y
_atom_site_fract_z
_atom_site_U_iso_or_equiv
_atom_site_thermal_displace_type
_atom_site_calc_flag
Cl1A .47558(4) .36670(9) .68490(4) .0480(4) Uani ?
Cl2A .51696(4) .17917(8) .64127(5) .0487(4) Uani ?
Cl3A .62262(4) .21659(8) .57673(5) .0441(3) Uani ?
Cl4A .64530(4) .42858(8) .57692(5) .0482(3) Uani ?
Cl5A .51632(4) .06263(9) .38588(5) .0598(4) Uani ?
Cl6A .46727(5) .21530(10) .30430(5) .0768(5) Uani ?
Cl7A .34941(5) .25867(9) .34044(5) .0576(4) Uani ?
Cl8A .32873(4) .14383(9) .44786(5) .0502(4) Uani ?
Cl9A .55391(5) .53475(8) .64695(5) .0532(4) Uani ?
Cl10A .60258(4) .39187(9) .70228(4) .0484(4) Uani ?
Cl11A .43182(5) .01301(8) .48087(5) .0524(4) Uani ?
Cl12A .39344(4) .00418(8) .37110(5) .0486(4) Uani ?
O1A .53650(10) .2909(2) .49020(10) .0325(8) Uani ?
O2A .44180(10) .3643(2) .50120(10) .0330(8) Uani ?
C1A .49520(10) .3989(3) .57840(10) .0270(10) Uani ?
C2A .54370(10) .4177(3) .5480(2) .0310(10) Uani ?
C3A .54740(10) .3817(3) .4923(2) .0360(10) Uani ?
C4A .51340(10) .2611(3) .4407(2) .0360(10) Uani ?
C5A .47840(10) .1877(3) .4526(2) .0310(10) Uani ?
C6A .42430(10) .2109(3) .4700(2) .0280(10) Uani ?
C7A .40800(10) .3068(3) .4722(2) .0330(10) Uani ?
C8A .45660(10) .3356(3) .5542(2) .0310(10) Uani ?
C9A .51740(10) .3644(3) .6340(2) .0320(10) Uani ?
C10A .54150(10) .2764(3) .6246(2) .0290(10) Uani ?
C11A .58200(10) .2911(3) .5992(2) .0300(10) Uani ?
C12A .58600(10) .3895(3) .5903(2) .0330(10) Uani ?
C13A .5653(2) .4206(3) .6437(2) .0330(10) Uani ?
C14A .46610(10) .1262(3) .4041(2) .0360(10) Uani ?
C15A .4399(2) .1816(3) .3598(2) .0360(10) Uani ?
C16A .3951(2) .1991(3) .3742(2) .0340(10) Uani ?
C17A .38970(10) .1589(3) .4289(2) .0310(10) Uani ?
C18A .4202(2) .0744(3) .4216(2) .0360(10) Uani ?
Cl1B .26333(5) .15270(10) .58112(5) .0661(4) Uani ?
Cl2B .28461(5) .26886(9) .69143(6) .0654(4) Uani ?
Cl3B .37070(5) .16480(9) .77401(5) .0637(4) Uani ?
Cl4B .40665(4) -.01320(10) .71502(5) .0609(4) Uani ?
Cl5B .26662(5) .08630(10) .96002(5) .0613(4) Uani ?
Cl6B .17176(6) -.04630(10) .92870(6) .0844(5) Uani ?
Cl7B .08541(5) .06400(10) .84663(6) .0713(4) Uani ?
Cl8B .12694(4) .26327(9) .82786(5) .0520(4) Uani ?
Cl9B .34396(5) -.02602(9) .58723(5) .0563(4) Uani ?
Cl10B .38984(5) .13780(10) .61395(5) .0646(4) Uani ?
Cl11B .24532(4) .28508(8) .89496(5) .0469(3) Uani ?
Cl12B .16739(5) .22749(9) .95860(5) .0570(4) Uani ?
O1B .28840(10) .0232(2) .78630(10) .0404(9) Uani ?
O2B .21680(10) .1118(2) .72140(10) .0352(8) Uani ?
C1B .26260(10) .0251(3) .6600(2) .0350(10) Uani ?
C2B .3037(2) -.0232(3) .6973(2) .0360(10) Uani ?
C3B .2921(2) -.0500(3) .7533(2) .0440(10) Uani ?
C4B .2612(2) .0120(3) .8324(2) .0390(10) Uani ?
C5B .24730(10) .1027(3) .8493(2) .0330(10) Uani ?
C6B .20710(10) .1522(3) .8114(2) .0320(10) Uani ?
C7B .18390(10) .1041(3) .7630(2) .0350(10) Uani ?
C8B .2128(2) .0454(3) .6818(2) .0420(10) Uani ?
C9B .2919(2) .1042(3) .6393(2) .0370(10) Uani ?
C10B .3069(2) .1656(3) .6852(2) .0380(10) Uani ?
C11B .3406(2) .1258(3) .7170(2) .0380(10) Uani ?
C12B .34980(10) .0367(3) .6932(2) .0360(10) Uani ?
C13B .3439(2) .0625(3) .6327(2) .0420(10) Uani ?
C14B .2245(2) .1082(3) .9047(2) .0370(10) Uani ?
C15B .1770(2) .0541(3) .9008(2) .0450(10) Uani ?
C16B .1436(2) .0965(3) .8695(2) .0430(10) Uani ?
C17B .16790(10) .1799(3) .8513(2) .0340(10) Uani ?
C18B .2015(2) .2006(3) .9029(2) .0380(10) Uani ?
H1A .4780(10) .454(2) .5840(10) .050(10) Uiso ?
H2A .5480(10) .476(2) .5470(10) .019(9) Uiso ?
H31A .5240(10) .412(2) .4690(10) .030(10) Uiso ?
H32A .5800(10) .392(2) .4800(10) .040(10) Uiso ?
H41A .5390(10) .242(2) .4180(10) .040(10) Uiso ?
H42A .4950(10) .306(2) .4220(10) .017(9) Uiso ?
H5A .4940(10) .152(2) .4790(10) .030(10) Uiso ?
H6A .4210(10) .190(2) .5050(10) .030(10) Uiso ?
H71A .4070(10) .333(2) .4370(10) .030(10) Uiso ?
H72A .3740(10) .309(2) .4880(10) .013(9) Uiso ?
H81A .4710(10) .277(2) .5520(10) .040(10) Uiso ?
H82A .4270(10) .335(2) .5750(10) .030(10) Uiso ?
H1B .2540(10) -.012(2) .6300(10) .030(10) Uiso ?
H2B .3100(10) -.076(2) .6790(10) .021(9) Uiso ?
H31B .2610(10) -.084(2) .7510(10) .040(10) Uiso ?
H32B .3190(10) -.088(3) .768(2) .070(10) Uiso ?
H41B .2790(10) -.022(2) .8600(10) .050(10) Uiso ?
H42B .2310(10) -.027(2) .8250(10) .040(10) Uiso ?
H5B .2750(10) .136(2) .8500(10) .030(10) Uiso ?
H6B .2220(10) .201(2) .8010(10) .030(10) Uiso ?
H71B .1770(10) .040(2) .7710(10) .050(10) Uiso ?
H72B .1530(10) .128(2) .7510(10) .020(10) Uiso ?
H81B .1890(10) .063(3) .6520(10) .060(10) Uiso ?
H82B .1970(10) -.007(2) .6970(10) .050(10) Uiso ?

loop_
_geom_angle_atom_site_label_1
_geom_angle_atom_site_label_2
_geom_angle_atom_site_label_3
_geom_angle
_geom_angle_publ_flag
C3A O1A C4A 115.1(3) yes
C7A O2A C8A 114.2(3) yes
C2A C1A C8A 119.3(3) ?
C2A C1A C9A 102.2(3) ?
C2A C1A H1A 108(2) ?
C8A C1A C9A 110.2(3) ?
C8A C1A H1A 107(2) ?
C9A C1A H1A 108(2) ?
C1A C2A C3A 119.2(3) ?
C1A C2A C12A 102.2(3) ?
C1A C2A H2A 108.0(10) ?
C3A C2A C12A 115.6(3) ?
C3A C2A H2A 107.0(10) ?
C12A C2A H2A 102.0(10) ?
O1A C3A C2A 111.4(3) ?
O1A C3A H31A 108.0(10) ?
O1A C3A H32A 109(2) ?
C2A C3A H31A 108(2) ?
C2A C3A H32A 110.0(10) ?
H31A C3A H32A 108(2) ?
O1A C4A C5A 108.0(3) ?
O1A C4A H41A 109.0(10) ?
O1A C4A H42A 112.0(10) ?
C5A C4A H41A 111(2) ?
C5A C4A H42A 108.0(10) ?
H41A C4A H42A 106(2) ?
C4A C5A C6A 118.9(3) ?
C4A C5A C14A 113.6(3) ?
C4A C5A H5A 109.0(10) ?
C6A C5A C14A 101.6(3) ?
C6A C5A H5A 108.0(10) ?
C14A C5A H5A 104.0(10) ?
C5A C6A C7A 119.5(3) ?
C5A C6A C17A 102.7(3) ?
C5A C6A H6A 108.0(10) ?
C7A C6A C17A 110.8(3) ?
C7A C6A H6A 104(2) ?
C17A C6A H6A 110.0(10) ?
O2A C7A C6A 115.9(3) ?
O2A C7A H71A 100.0(10) ?
O2A C7A H72A 110.0(10) ?
C6A C7A H71A 111.0(10) ?
C6A C7A H72A 107.0(10) ?
H71A C7A H72A 110(2) ?
O2A C8A C1A 108.2(3) ?
O2A C8A H81A 108.0(10) ?
O2A C8A H82A 108.0(10) ?
C1A C8A H81A 110.0(10) ?
C1A C8A H82A 110.0(10) ?
H81A C8A H82A 111(2) ?
Cl1A C9A C1A 114.3(3) ?
Cl1A C9A C10A 115.6(3) ?
Cl1A C9A C13A 116.2(3) ?
C1A C9A C10A 107.6(3) ?
C1A C9A C13A 102.2(3) ?
C10A C9A C13A 99.1(3) ?
Cl2A C10A C9A 124.3(3) ?
Cl2A C10A C11A 128.3(3) ?
C9A C10A C11A 107.3(4) ?
Cl3A C11A C10A 127.9(3) ?
Cl3A C11A C12A 124.0(3) ?
C10A C11A C12A 108.0(4) ?
Cl4A C12A C2A 113.9(3) ?
Cl4A C12A C11A 116.0(3) ?
Cl4A C12A C13A 116.3(3) ?
C2A C12A C11A 108.4(3) ?
C2A C12A C13A 102.0(3) ?
C11A C12A C13A 98.2(3) ?
Cl9A C13A Cl10A 107.2(2) yes
Cl9A C13A C9A 114.1(3) ?
Cl9A C13A C12A 114.4(3) ?
Cl10A C13A C9A 114.0(3) ?
Cl10A C13A C12A 114.7(3) ?
C9A C13A C12A 92.2(3) ?
Cl5A C14A C5A 114.5(3) ?
Cl5A C14A C15A 116.5(3) ?
Cl5A C14A C18A 115.6(3) ?
C5A C14A C15A 106.9(3) ?
C5A C14A C18A 102.7(3) ?
C15A C14A C18A 98.8(3) ?
Cl6A C15A C14A 123.9(3) ?
Cl6A C15A C16A 128.5(3) ?
C14A C15A C16A 107.6(4) ?
Cl7A C16A C15A 128.2(3) ?
Cl7A C16A C17A 123.5(3) ?
C15A C16A C17A 108.2(4) ?
Cl8A C17A C6A 114.5(3) ?
Cl8A C17A C16A 116.6(3) ?
Cl8A C17A C18A 115.7(3) ?
C6A C17A C16A 107.2(3) ?
C6A C17A C18A 102.1(3) ?
C16A C17A C18A 98.6(3) ?
Cl11A C18A Cl12A 108.3(2) yes
Cl11A C18A C14A 114.2(3) ?
Cl11A C18A C17A 114.3(3) ?
Cl12A C18A C14A 113.5(3) ?
Cl12A C18A C17A 113.5(3) ?
C14A C18A C17A 92.5(3) ?
C3B O1B C4B 116.4(3) yes
C7B O2B C8B 115.6(3) yes
C2B C1B C8B 119.0(3) ?
C2B C1B C9B 102.2(3) ?
C2B C1B H1B 108.0(10) ?
C8B C1B C9B 116.2(4) ?
C8B C1B H1B 102.0(10) ?
C9B C1B H1B 108.0(10) ?
C1B C2B C3B 119.6(4) ?
C1B C2B C12B 102.3(3) ?
C1B C2B H2B 104.0(10) ?
C3B C2B C12B 116.0(3) ?
C3B C2B H2B 104.0(10) ?
C12B C2B H2B 108.0(10) ?
O1B C3B C2B 110.8(4) ?
O1B C3B H31B 110(2) ?
O1B C3B H32B 109(2) ?
C2B C3B H31B 109(2) ?
C2B C3B H32B 109(2) ?
H31B C3B H32B 107(3) ?
O1B C4B C5B 105.5(3) ?
O1B C4B H41B 112(2) ?
O1B C4B H42B 111.0(10) ?
C5B C4B H41B 114(2) ?
C5B C4B H42B 112(2) ?
H41B C4B H42B 100(2) ?
C4B C5B C6B 116.6(3) ?
C4B C5B C14B 114.8(4) ?
C4B C5B H5B 108(2) ?
C6B C5B C14B 102.3(3) ?
C6B C5B H5B 105(2) ?
C14B C5B H5B 108(2) ?
C5B C6B C7B 118.2(3) ?
C5B C6B C17B 102.2(3) ?
C5B C6B H6B 106.0(10) ?
C7B C6B C17B 112.6(3) ?
C7B C6B H6B 109(2) ?
C17B C6B H6B 106(2) ?
O2B C7B C6B 107.5(3) ?
O2B C7B H71B 111(2) ?
O2B C7B H72B 108.0(10) ?
C6B C7B H71B 112.0(10) ?
C6B C7B H72B 111.0(10) ?
H71B C7B H72B 105(2) ?
O2B C8B C1B 111.9(3) ?
O2B C8B H81B 110(2) ?
O2B C8B H82B 108(2) ?
C1B C8B H81B 109(2) ?
C1B C8B H82B 113(2) ?
H81B C8B H82B 103(2) ?
Cl1B C9B C1B 113.7(3) ?
Cl1B C9B C10B 116.1(3) ?
Cl1B C9B C13B 115.4(3) ?
C1B C9B C10B 110.2(3) ?
C1B C9B C13B 101.3(3) ?
C10B C9B C13B 98.2(3) ?
Cl2B C10B C9B 124.7(3) ?
Cl2B C10B C11B 127.6(4) ?
C9B C10B C11B 107.7(4) ?
Cl3B C11B C10B 127.8(4) ?
Cl3B C11B C12B 124.3(3) ?
C10B C11B C12B 107.9(4) ?
Cl4B C12B C2B 113.7(3) ?
Cl4B C12B C11B 115.7(3) ?
Cl4B C12B C13B 115.9(3) ?
C2B C12B C11B 110.7(3) ?
C2B C12B C13B 100.7(3) ?
C11B C12B C13B 98.3(3) ?
Cl9B C13B Cl10B 107.3(2) yes
Cl9B C13B C9B 115.1(3) ?
Cl9B C13B C12B 115.1(3) ?
Cl10B C13B C9B 114.0(3) ?
Cl10B C13B C12B 113.2(3) ?
C9B C13B C12B 91.9(3) ?
Cl5B C14B C5B 114.7(3) ?
Cl5B C14B C15B 116.0(3) ?
Cl5B C14B C18B 115.7(3) ?
C5B C14B C15B 107.1(3) ?
C5B C14B C18B 101.8(3) ?
C15B C14B C18B 99.5(3) ?
Cl6B C15B C14B 124.1(3) ?
Cl6B C15B C16B 128.1(4) ?
C14B C15B C16B 107.6(4) ?
Cl7B C16B C15B 128.7(4) ?
Cl7B C16B C17B 123.4(3) ?
C15B C16B C17B 107.7(4) ?
Cl8B C17B C6B 114.9(3) ?
Cl8B C17B C16B 116.0(3) ?
Cl8B C17B C18B 116.3(3) ?
C6B C17B C16B 106.6(3) ?
C6B C17B C18B 101.9(3) ?
C16B C17B C18B 99.2(3) ?
Cl11B C18B Cl12B 107.6(2) yes
Cl11B C18B C14B 113.9(3) ?
Cl11B C18B C17B 114.2(3) ?
Cl12B C18B C14B 114.7(3) ?
Cl12B C18B C17B 113.4(3) ?
C14B C18B C17B 92.7(3) ?

loop_
_geom_bond_atom_site_label_1
_geom_bond_atom_site_label_2
_geom_bond_distance
_geom_bond_publ_flag
Cl1A C9A 1.753(4) ?
Cl2A C10A 1.690(4) ?
Cl3A C11A 1.699(4) ?
Cl4A C12A 1.753(4) ?
Cl5A C14A 1.747(4) ?
Cl6A C15A 1.693(4) ?
Cl7A C16A 1.703(4) ?
Cl8A C17A 1.750(4) ?
Cl9A C13A 1.776(4) ?
Cl10A C13A 1.768(4) ?
Cl11A C18A 1.761(4) ?
Cl12A C18A 1.769(4) ?
O1A C3A 1.419(5) yes
O1A C4A 1.416(5) yes
O2A C7A 1.423(5) yes
O2A C8A 1.424(5) yes
C1A C2A 1.577(6) yes
C1A C8A 1.511(5) ?
C1A C9A 1.564(5) ?
C1A H1A .98(4) ?
C2A C3A 1.506(6) ?
C2A C12A 1.557(5) ?
C2A H2A .89(3) ?
C3A H31A .95(3) ?
C3A H32A .96(3) ?
C4A C5A 1.507(6) ?
C4A H41A .96(3) ?
C4A H42A .96(3) ?
C5A C6A 1.585(6) yes
C5A C14A 1.550(6) ?
C5A H5A .93(3) ?
C6A C7A 1.533(6) ?
C6A C17A 1.554(5) ?
C6A H6A .95(3) ?
C7A H71A .97(3) ?
C7A H72A 1.03(3) ?
C8A H81A .98(3) ?
C8A H82A .99(3) ?
C9A C10A 1.518(6) ?
C9A C13A 1.551(6) ?
C10A C11A 1.314(6) yes
C11A C12A 1.525(6) ?
C12A C13A 1.554(6) ?
C14A C15A 1.524(6) ?
C14A C18A 1.553(6) ?
C15A C16A 1.305(6) yes
C16A C17A 1.513(6) ?
C17A C18A 1.546(6) ?
Cl1B C9B 1.758(4) ?
Cl2B C10B 1.699(4) ?
Cl3B C11B 1.696(4) ?
Cl4B C12B 1.758(4) ?
Cl5B C14B 1.754(4) ?
Cl6B C15B 1.696(5) ?
Cl7B C16B 1.699(4) ?
Cl8B C17B 1.756(4) ?
Cl9B C13B 1.766(5) ?
Cl10B C13B 1.773(5) ?
Cl11B C18B 1.768(4) ?
Cl12B C18B 1.766(4) ?
O1B C3B 1.397(5) yes
O1B C4B 1.417(5) yes
O2B C7B 1.413(5) yes
O2B C8B 1.417(5) yes
C1B C2B 1.576(6) yes
C1B C8B 1.510(6) ?
C1B C9B 1.551(6) ?
C1B H1B .96(3) ?
C2B C3B 1.511(6) ?
C2B C12B 1.548(6) ?
C2B H2B .95(3) ?
C3B H31B .97(3) ?
C3B H32B .97(4) ?
C4B C5B 1.503(6) ?
C4B H41B .97(4) ?
C4B H42B 1.01(3) ?
C5B C6B 1.576(6) yes
C5B C14B 1.553(6) ?
C5B H5B .89(3) ?
C6B C7B 1.511(6) ?
C6B C17B 1.558(6) ?
C6B H6B .89(3) ?
C7B H71B 1.02(4) ?
C7B H72B .93(3) ?
C8B H81B .98(4) ?
C8B H82B 1.00(4) ?
C9B C10B 1.515(6) ?
C9B C13B 1.553(6) ?
C10B C11B 1.309(6) yes
C11B C12B 1.513(6) ?
C12B C13B 1.559(6) ?
C14B C15B 1.517(6) ?
C14B C18B 1.542(6) ?
C15B C16B 1.318(6) yes
C16B C17B 1.516(6) ?
C17B C18B 1.551(6) ?

loop_
_geom_torsion_atom_site_label_1
_geom_torsion_atom_site_label_2
_geom_torsion_atom_site_label_3
_geom_torsion_atom_site_label_4
_geom_torsion
_geom_torsion_publ_flag
C8A C1A C2A C3A 8.1(5) yes
C9A C1A C2A C12A 1.0(4) yes
C4A C5A C6A C7A 2.5(5) yes
C14A C5A C6A C17A 0.2(4) yes
C8B C1B C2B C3B 1.5(6) yes
C9B C1B C2B C12B 1.3(4) yes
C4B C5B C6B C7B 2.9(5) yes
C14B C5B C6B C17B 1.0(4) yes
